data_7036946
loop_
_publ_author_name
'Gao, Feng'
'Yang, Feng-Lei'
'Zhu, Guang-Zhou'
'Zhao, Yue'

_publ_section_title
;
 Syntheses, structures, and magnetic properties of homodinuclear
 lanthanide complexes based on dinucleating Schiff base ligands.
;
_journal_issue 46
_journal_name_full 'Dalton transactions (Cambridge, England : 2003)'
_journal_page_first 20232
_journal_page_last 20241
_journal_paper_doi 10.1039/c5dt03580e
_journal_volume 44
_journal_year 2015
_chemical_formula_moiety 'C74 H92 Cl4 Co2 Dy2 N4 O22 P6'
_chemical_formula_sum 'C74 H92 Cl4 Co2 Dy2 N4 O22 P6'
_chemical_formula_weight 2160.00
_chemical_name_systematic
; 
 ? 
;
_space_group_IT_number 2
_symmetry_cell_setting triclinic
_symmetry_space_group_name_Hall '-P 1'
_symmetry_space_group_name_H-M 'P -1'
_atom_sites_solution_hydrogens geom
_atom_sites_solution_primary direct
_atom_sites_solution_secondary difmap
_audit_creation_method SHELXL-97
_audit_update_record
;
2015-05-26 deposited with the CCDC.
2015-10-28 downloaded from the CCDC.
;
_cell_angle_alpha 68.3380(10)
_cell_angle_beta 83.0610(10)
_cell_angle_gamma 73.829(2)
_cell_formula_units_Z 2
_cell_length_a 17.2901(12)
_cell_length_b 18.5029(15)
_cell_length_c 18.8088(10)
_cell_measurement_reflns_used 6106
_cell_measurement_temperature 123(2)
_cell_measurement_theta_max 21.22
_cell_measurement_theta_min 2.29
_cell_volume 5369.9(6)
_computing_cell_refinement 'Bruker SMART'
_computing_data_collection 'Bruker SMART'
_computing_data_reduction 'Bruker SAINT'
_computing_molecular_graphics 'Bruker SHELXTL'
_computing_publication_material 'Bruker SHELXTL'
_computing_structure_refinement 'Bruker SHELXTL'
_computing_structure_solution 'Bruker SHELXTL'
_diffrn_ambient_temperature 123(2)
_diffrn_measured_fraction_theta_full 0.998
_diffrn_measured_fraction_theta_max 0.998
_diffrn_measurement_device_type 'Bruker Smart Apex CCD'
_diffrn_measurement_method 'phi and omega scans'
_diffrn_radiation_monochromator graphite
_diffrn_radiation_source 'fine-focus sealed tube'
_diffrn_radiation_type MoK\a
_diffrn_radiation_wavelength 0.71073
_diffrn_reflns_av_R_equivalents 0.0788
_diffrn_reflns_av_sigmaI/netI 0.0874
_diffrn_reflns_limit_h_max 15
_diffrn_reflns_limit_h_min -21
_diffrn_reflns_limit_k_max 22
_diffrn_reflns_limit_k_min -22
_diffrn_reflns_limit_l_max 23
_diffrn_reflns_limit_l_min -23
_diffrn_reflns_number 44171
_diffrn_reflns_theta_full 26.00
_diffrn_reflns_theta_max 26.00
_diffrn_reflns_theta_min 1.17
_exptl_absorpt_coefficient_mu 1.925
_exptl_absorpt_correction_T_max 0.6767
_exptl_absorpt_correction_T_min 0.6147
_exptl_absorpt_correction_type multi-scan
_exptl_absorpt_process_details 'SADABS; Bruker, 2000'
_exptl_crystal_colour yellow
_exptl_crystal_density_diffrn 1.336
_exptl_crystal_density_method 'not measured'
_exptl_crystal_description block
_exptl_crystal_F_000 2168
_exptl_crystal_size_max 0.28
_exptl_crystal_size_mid 0.24
_exptl_crystal_size_min 0.22
_refine_diff_density_max 1.147
_refine_diff_density_min -0.890
_refine_diff_density_rms 0.131
_refine_ls_extinction_method none
_refine_ls_goodness_of_fit_ref 1.069
_refine_ls_hydrogen_treatment constr
_refine_ls_matrix_type full
_refine_ls_number_parameters 1039
_refine_ls_number_reflns 21095
_refine_ls_number_restraints 0
_refine_ls_restrained_S_all 1.069
_refine_ls_R_factor_all 0.0677
_refine_ls_R_factor_gt 0.0580
_refine_ls_shift/su_max 0.000
_refine_ls_shift/su_mean 0.000
_refine_ls_structure_factor_coef Fsqd
_refine_ls_weighting_details 'calc w=1/[\s^2^(Fo^2^)+(0.07P)^2^+1.88P] where P=(Fo^2^+2Fc^2^)/3'
_refine_ls_weighting_scheme calc
_refine_ls_wR_factor_gt 0.1483
_refine_ls_wR_factor_ref 0.1500
_reflns_number_gt 13838
_reflns_number_total 21095
_reflns_threshold_expression >2sigma(I)
_cod_data_source_file c5dt03580e2.cif
_cod_data_source_block 4
_cod_depositor_comments
;
The following automatic conversions were performed:

'_symmetry_cell_setting' value 'Triclinic' changed to 'triclinic'
according to
/usr/data/users/saulius/crontab/automatic-downloads/rss-feeds/RSC/lib/dictionaries/cif_core.dic
dictionary named 'cif_core.dic' version 2.4.2 from 2011-04-26.

Automatic conversion script
Id: cif_fix_values 3271 2015-04-21 07:52:19Z andrius 

 Adding full bibliography for 7036943--7036951.cif.
;
_cod_original_sg_symbol_H-M 'P-1   '
_cod_database_code 7036946

loop_
_symmetry_equiv_pos_as_xyz
'x, y, z'
'-x, -y, -z'

loop_
_atom_site_label
_atom_site_type_symbol
_atom_site_fract_x
_atom_site_fract_y
_atom_site_fract_z
_atom_site_U_iso_or_equiv
_atom_site_adp_type
_atom_site_occupancy
_atom_site_symmetry_multiplicity
_atom_site_calc_flag
_atom_site_refinement_flags
C1 C 0.7558(5) -0.0589(4) 0.4971(5) 0.086(2) Uani 1 1 d .
H1 H 0.7066 -0.0780 0.5114 0.103 Uiso 1 1 calc R
C2 C 0.8020(5) -0.0429(4) 0.5456(5) 0.087(2) Uani 1 1 d .
H2 H 0.7891 -0.0475 0.5990 0.104 Uiso 1 1 calc R
C3 C 0.8706(5) -0.0213(4) 0.5029(4) 0.0749(19) Uani 1 1 d .
H3 H 0.9117 -0.0059 0.5216 0.090 Uiso 1 1 calc R
C4 C 0.8705(4) -0.0248(4) 0.4296(4) 0.0713(18) Uani 1 1 d .
H4 H 0.9109 -0.0131 0.3886 0.086 Uiso 1 1 calc R
C5 C 0.7983(5) -0.0469(4) 0.4262(4) 0.0746(19) Uani 1 1 d .
H5 H 0.7817 -0.0543 0.3819 0.089 Uiso 1 1 calc R
C6 C 0.6391(5) 0.1065(4) 0.6411(4) 0.072(2) Uani 1 1 d .
H6A H 0.5875 0.0935 0.6471 0.087 Uiso 1 1 calc R
H6B H 0.6307 0.1631 0.6326 0.087 Uiso 1 1 calc R
C7 C 0.6935(5) 0.0529(5) 0.7088(4) 0.081(2) Uani 1 1 d .
H7A H 0.6721 0.0080 0.7388 0.121 Uiso 1 1 calc R
H7B H 0.6961 0.0833 0.7399 0.121 Uiso 1 1 calc R
H7C H 0.7466 0.0338 0.6903 0.121 Uiso 1 1 calc R
C8 C 0.4933(4) 0.1226(4) 0.4940(4) 0.076(2) Uani 1 1 d .
H8A H 0.4906 0.1692 0.5072 0.091 Uiso 1 1 calc R
H8B H 0.4662 0.0878 0.5348 0.091 Uiso 1 1 calc R
C9 C 0.4468(5) 0.1508(4) 0.4216(4) 0.076(2) Uani 1 1 d .
H9A H 0.4667 0.1926 0.3827 0.115 Uiso 1 1 calc R
H9B H 0.3907 0.1711 0.4315 0.115 Uiso 1 1 calc R
H9C H 0.4534 0.1066 0.4044 0.115 Uiso 1 1 calc R
C10 C 0.8481(5) 0.2157(5) 0.5372(4) 0.079(2) Uani 1 1 d .
H10A H 0.8172 0.2345 0.5764 0.095 Uiso 1 1 calc R
H10B H 0.8485 0.2623 0.4913 0.095 Uiso 1 1 calc R
C11 C 0.9309(5) 0.1754(5) 0.5628(5) 0.092(3) Uani 1 1 d .
H11A H 0.9308 0.1303 0.6092 0.138 Uiso 1 1 calc R
H11B H 0.9544 0.2124 0.5720 0.138 Uiso 1 1 calc R
H11C H 0.9620 0.1571 0.5240 0.138 Uiso 1 1 calc R
C12 C 0.9432(5) 0.2056(5) 0.3702(4) 0.081(2) Uani 1 1 d .
H12A H 0.9590 0.2196 0.4102 0.097 Uiso 1 1 calc R
H12B H 0.9066 0.2526 0.3365 0.097 Uiso 1 1 calc R
C13 C 1.0174(4) 0.1761(5) 0.3252(4) 0.081(2) Uani 1 1 d .
H13A H 1.0617 0.1467 0.3592 0.121 Uiso 1 1 calc R
H13B H 1.0313 0.2214 0.2857 0.121 Uiso 1 1 calc R
H13C H 1.0056 0.1417 0.3025 0.121 Uiso 1 1 calc R
C14 C 0.7996(5) 0.1882(4) 0.2166(4) 0.075(2) Uani 1 1 d .
H14A H 0.8108 0.2194 0.2440 0.090 Uiso 1 1 calc R
H14B H 0.7500 0.2191 0.1894 0.090 Uiso 1 1 calc R
C15 C 0.8655(4) 0.1834(5) 0.1577(4) 0.076(2) Uani 1 1 d .
H15D H 0.8917 0.1281 0.1656 0.114 Uiso 1 1 calc R
H15E H 0.9040 0.2101 0.1621 0.114 Uiso 1 1 calc R
H15F H 0.8430 0.2090 0.1075 0.114 Uiso 1 1 calc R
C16 C 0.6103(4) 0.0912(4) 0.2635(4) 0.0651(17) Uani 1 1 d .
H16A H 0.6396 0.1075 0.2153 0.078 Uiso 1 1 calc R
H16B H 0.5688 0.1382 0.2654 0.078 Uiso 1 1 calc R
C17 C 0.5702(5) 0.0309(4) 0.2624(4) 0.0708(19) Uani 1 1 d .
H17A H 0.6022 0.0005 0.2326 0.106 Uiso 1 1 calc R
H17B H 0.5181 0.0575 0.2402 0.106 Uiso 1 1 calc R
H17C H 0.5643 -0.0047 0.3138 0.106 Uiso 1 1 calc R
C18 C 1.0962(5) 0.0567(4) -0.2036(4) 0.076(2) Uani 1 1 d .
H18 H 1.0718 0.0816 -0.2541 0.092 Uiso 1 1 calc R
C19 C 1.0538(5) 0.0406(4) -0.1310(4) 0.0722(19) Uani 1 1 d .
H19 H 0.9952 0.0546 -0.1231 0.087 Uiso 1 1 calc R
C20 C 1.1126(4) 0.0051(4) -0.0725(4) 0.0694(18) Uani 1 1 d .
H20 H 1.1018 -0.0130 -0.0172 0.083 Uiso 1 1 calc R
C21 C 1.1891(4) -0.0022(4) -0.1088(4) 0.0688(18) Uani 1 1 d .
H21 H 1.2405 -0.0289 -0.0824 0.083 Uiso 1 1 calc R
C22 C 1.1803(5) 0.0293(4) -0.1887(4) 0.0719(19) Uani 1 1 d .
H22 H 1.2239 0.0283 -0.2270 0.086 Uiso 1 1 calc R
C23 C 0.9054(5) 0.2311(5) -0.0570(5) 0.094(3) Uani 1 1 d .
H23A H 0.8947 0.2870 -0.0906 0.113 Uiso 1 1 calc R
H23B H 0.9382 0.2258 -0.0161 0.113 Uiso 1 1 calc R
C24 C 0.8285(5) 0.2175(6) -0.0221(5) 0.106(3) Uani 1 1 d .
H24A H 0.8058 0.2540 0.0048 0.159 Uiso 1 1 calc R
H24B H 0.8366 0.1632 0.0131 0.159 Uiso 1 1 calc R
H24C H 0.7925 0.2264 -0.0612 0.159 Uiso 1 1 calc R
C25 C 0.9780(6) 0.3300(5) -0.2946(4) 0.093(2) Uani 1 1 d .
H25A H 0.9215 0.3512 -0.2847 0.111 Uiso 1 1 calc R
H25B H 1.0082 0.3582 -0.2785 0.111 Uiso 1 1 calc R
C26 C 0.9899(5) 0.3496(5) -0.3768(4) 0.095(3) Uani 1 1 d .
H26A H 1.0243 0.3038 -0.3870 0.142 Uiso 1 1 calc R
H26B H 1.0145 0.3939 -0.3974 0.142 Uiso 1 1 calc R
H26C H 0.9389 0.3641 -0.4003 0.142 Uiso 1 1 calc R
C27 C 1.3225(5) 0.0982(6) -0.0093(5) 0.091(2) Uani 1 1 d .
H27A H 1.3186 0.1547 -0.0205 0.110 Uiso 1 1 calc R
H27B H 1.3641 0.0786 -0.0420 0.110 Uiso 1 1 calc R
C28 C 1.3408(5) 0.0494(5) 0.0752(5) 0.091(2) Uani 1 1 d .
H28A H 1.3031 0.0743 0.1065 0.137 Uiso 1 1 calc R
H28B H 1.3945 0.0477 0.0852 0.137 Uiso 1 1 calc R
H28C H 1.3361 -0.0043 0.0868 0.137 Uiso 1 1 calc R
C29 C 1.0932(5) 0.1665(5) 0.0647(5) 0.089(2) Uani 1 1 d .
H29A H 1.0471 0.2116 0.0453 0.107 Uiso 1 1 calc R
H29B H 1.1390 0.1884 0.0608 0.107 Uiso 1 1 calc R
C30 C 1.0776(5) 0.1252(5) 0.1460(4) 0.083(2) Uani 1 1 d .
H30A H 1.0914 0.0682 0.1570 0.125 Uiso 1 1 calc R
H30B H 1.0216 0.1431 0.1579 0.125 Uiso 1 1 calc R
H30C H 1.1096 0.1372 0.1764 0.125 Uiso 1 1 calc R
C31 C 1.3453(5) 0.2055(5) -0.2046(4) 0.088(2) Uani 1 1 d .
H31A H 1.3377 0.2179 -0.1580 0.105 Uiso 1 1 calc R
H31B H 1.3264 0.2555 -0.2467 0.105 Uiso 1 1 calc R
C32 C 1.4348(5) 0.1730(6) -0.2168(6) 0.115(3) Uani 1 1 d .
H32A H 1.4579 0.1347 -0.1694 0.172 Uiso 1 1 calc R
H32B H 1.4605 0.2165 -0.2348 0.172 Uiso 1 1 calc R
H32C H 1.4424 0.1474 -0.2541 0.172 Uiso 1 1 calc R
C33 C 1.2205(5) 0.2411(5) -0.3770(4) 0.082(2) Uani 1 1 d .
H33A H 1.2250 0.2885 -0.3688 0.098 Uiso 1 1 calc R
H33B H 1.1772 0.2581 -0.4126 0.098 Uiso 1 1 calc R
C34 C 1.2981(5) 0.2096(5) -0.4153(5) 0.093(2) Uani 1 1 d .
H34A H 1.3237 0.1561 -0.3831 0.140 Uiso 1 1 calc R
H34B H 1.3334 0.2440 -0.4235 0.140 Uiso 1 1 calc R
H34C H 1.2863 0.2089 -0.4636 0.140 Uiso 1 1 calc R
C35 C 0.7498(4) 0.4518(4) 0.3191(3) 0.0554(15) Uani 1 1 d .
H35 H 0.7830 0.4813 0.2851 0.067 Uiso 1 1 calc R
C36 C 0.7319(4) 0.4556(4) 0.3986(4) 0.0645(17) Uani 1 1 d .
C37 C 0.7754(4) 0.5013(4) 0.4131(4) 0.0703(18) Uani 1 1 d .
H37 H 0.8070 0.5287 0.3748 0.084 Uiso 1 1 calc R
C38 C 0.7708(4) 0.5053(4) 0.4870(4) 0.0692(18) Uani 1 1 d .
C39 C 0.7240(4) 0.4634(4) 0.5444(4) 0.0668(17) Uani 1 1 d .
H39 H 0.7230 0.4644 0.5936 0.080 Uiso 1 1 calc R
C40 C 0.6787(4) 0.4199(4) 0.5282(4) 0.0628(17) Uani 1 1 d .
H40 H 0.6463 0.3931 0.5661 0.075 Uiso 1 1 calc R
C41 C 0.6819(4) 0.4165(4) 0.4539(3) 0.0549(15) Uani 1 1 d .
C42 C 0.5365(4) 0.4268(4) 0.1932(3) 0.0522(14) Uani 1 1 d .
H42 H 0.5383 0.4557 0.1410 0.063 Uiso 1 1 calc R
C43 C 0.4591(4) 0.4234(4) 0.2292(4) 0.0581(15) Uani 1 1 d .
C44 C 0.3918(4) 0.4679(4) 0.1830(4) 0.0605(16) Uani 1 1 d .
H44 H 0.4002 0.4922 0.1307 0.073 Uiso 1 1 calc R
C45 C 0.3130(4) 0.4772(4) 0.2120(4) 0.0660(17) Uani 1 1 d .
C46 C 0.2989(4) 0.4413(4) 0.2899(4) 0.0687(18) Uani 1 1 d .
H46 H 0.2465 0.4479 0.3096 0.082 Uiso 1 1 calc R
C47 C 0.3626(4) 0.3960(4) 0.3379(4) 0.0684(18) Uani 1 1 d .
H47 H 0.3529 0.3717 0.3899 0.082 Uiso 1 1 calc R
C48 C 0.4432(4) 0.3863(4) 0.3086(4) 0.0585(16) Uani 1 1 d .
C49 C 0.7399(4) 0.4070(3) 0.2204(3) 0.0533(14) Uani 1 1 d .
C50 C 0.8138(3) 0.4085(3) 0.1848(3) 0.0498(14) Uani 1 1 d .
H50 H 0.8539 0.4158 0.2083 0.060 Uiso 1 1 calc R
C51 C 0.8293(3) 0.3992(3) 0.1151(3) 0.0513(14) Uani 1 1 d .
C52 C 0.7690(3) 0.3957(3) 0.0742(3) 0.0498(13) Uani 1 1 d .
H52 H 0.7780 0.3954 0.0246 0.060 Uiso 1 1 calc R
C53 C 0.6913(3) 0.3926(4) 0.1131(3) 0.0568(15) Uani 1 1 d .
H53 H 0.6498 0.3869 0.0900 0.068 Uiso 1 1 calc R
C54 C 0.6804(3) 0.3983(3) 0.1863(3) 0.0485(13) Uani 1 1 d .
C55 C 0.9825(4) 0.3631(4) 0.1144(3) 0.0592(16) Uani 1 1 d .
H55 H 0.9791 0.3439 0.1676 0.071 Uiso 1 1 calc R
C56 C 1.0564(4) 0.3563(4) 0.0821(3) 0.0563(15) Uani 1 1 d .
H56 H 1.1016 0.3320 0.1127 0.068 Uiso 1 1 calc R
C57 C 1.0660(3) 0.3868(3) -0.0006(3) 0.0541(14) Uani 1 1 d .
C58 C 0.9968(3) 0.4223(4) -0.0429(3) 0.0533(14) Uani 1 1 d .
C59 C 0.9170(3) 0.4297(3) -0.0072(3) 0.0424(12) Uani 1 1 d .
H59 H 0.8710 0.4552 -0.0366 0.051 Uiso 1 1 calc R
C60 C 0.9110(3) 0.3960(4) 0.0757(3) 0.0508(14) Uani 1 1 d .
C61 C 0.9560(4) 0.5111(4) -0.1661(4) 0.0579(15) Uani 1 1 d .
H61 H 0.9120 0.5346 -0.1413 0.070 Uiso 1 1 calc R
C62 C 0.9597(4) 0.5486(4) -0.2483(4) 0.0558(15) Uani 1 1 d .
C63 C 0.8945(4) 0.6130(4) -0.2799(3) 0.0539(14) Uani 1 1 d .
H63 H 0.8532 0.6293 -0.2483 0.065 Uiso 1 1 calc R
C64 C 0.8913(4) 0.6530(4) -0.3586(4) 0.0588(15) Uani 1 1 d .
C65 C 0.9531(4) 0.6286(5) -0.4058(4) 0.079(2) Uani 1 1 d .
H65 H 0.9509 0.6554 -0.4585 0.094 Uiso 1 1 calc R
C66 C 1.0182(4) 0.5642(4) -0.3742(4) 0.0593(16) Uani 1 1 d .
H66 H 1.0596 0.5479 -0.4058 0.071 Uiso 1 1 calc R
C67 C 1.0215(4) 0.5242(4) -0.2955(3) 0.0536(14) Uani 1 1 d .
C68 C 1.2024(3) 0.3908(3) -0.0140(3) 0.0540(14) Uani 1 1 d .
H68 H 1.1961 0.3973 0.0333 0.065 Uiso 1 1 calc R
C69 C 1.2798(4) 0.3903(4) -0.0517(4) 0.0592(15) Uani 1 1 d .
C70 C 1.3404(4) 0.3908(4) -0.0101(4) 0.0620(16) Uani 1 1 d .
H70 H 1.3286 0.3929 0.0388 0.074 Uiso 1 1 calc R
C71 C 1.4176(4) 0.3881(4) -0.0393(4) 0.0739(19) Uani 1 1 d .
C72 C 1.4367(4) 0.3837(4) -0.1120(4) 0.0681(18) Uani 1 1 d .
H72 H 1.4888 0.3818 -0.1319 0.082 Uiso 1 1 calc R
C73 C 1.3783(4) 0.3822(4) -0.1538(4) 0.0618(16) Uani 1 1 d .
H73 H 1.3910 0.3786 -0.2020 0.074 Uiso 1 1 calc R
C74 C 1.2988(3) 0.3860(3) -0.1247(4) 0.0520(14) Uani 1 1 d .
Cl1 Cl 0.82713(10) 0.55766(10) 0.51010(9) 0.0646(4) Uani 1 1 d .
Cl2 Cl 0.23278(10) 0.53351(11) 0.15105(10) 0.0724(5) Uani 1 1 d .
Cl3 Cl 0.80983(10) 0.73660(10) -0.39748(9) 0.0669(4) Uani 1 1 d .
Cl4 Cl 1.49202(10) 0.39192(11) 0.01361(10) 0.0711(4) Uani 1 1 d .
Co1 Co 0.76257(5) 0.05873(5) 0.44956(5) 0.0596(2) Uani 1 1 d .
Co2 Co 1.13577(6) 0.11824(6) -0.14201(6) 0.0720(3) Uani 1 1 d .
N1 N 0.7185(3) 0.4075(3) 0.2998(3) 0.0530(12) Uani 1 1 d .
N2 N 0.6048(3) 0.3918(3) 0.2291(3) 0.0559(12) Uani 1 1 d .
N3 N 1.0064(3) 0.4489(3) -0.1229(3) 0.0531(12) Uani 1 1 d .
N4 N 1.1374(3) 0.3826(3) -0.0421(3) 0.0517(12) Uani 1 1 d .
O1 O 0.6874(3) 0.0841(3) 0.5829(2) 0.0698(12) Uani 1 1 d .
O2 O 0.5796(3) 0.0789(3) 0.4921(3) 0.0708(12) Uani 1 1 d .
O3 O 0.6210(3) 0.2031(3) 0.4753(2) 0.0653(11) Uani 1 1 d .
O4 O 0.8100(3) 0.1646(3) 0.5215(3) 0.0810(14) Uani 1 1 d .
O5 O 0.9055(3) 0.1399(3) 0.4026(3) 0.0744(12) Uani 1 1 d .
O6 O 0.7656(3) 0.2423(3) 0.4016(2) 0.0661(11) Uani 1 1 d .
O7 O 0.7839(3) 0.1160(3) 0.2729(2) 0.0706(12) Uani 1 1 d .
O8 O 0.6615(3) 0.0697(3) 0.3203(3) 0.0696(12) Uani 1 1 d .
O9 O 0.6632(3) 0.2091(3) 0.3132(3) 0.0711(12) Uani 1 1 d .
O10 O 0.6394(2) 0.3747(2) 0.4407(2) 0.0558(10) Uani 1 1 d .
O11 O 0.5043(2) 0.3438(3) 0.3567(2) 0.0569(10) Uani 1 1 d .
O12 O 0.9541(3) 0.1857(3) -0.0992(3) 0.0836(15) Uani 1 1 d .
O13 O 1.0009(3) 0.2454(3) -0.2466(3) 0.0768(13) Uani 1 1 d .
O14 O 1.0232(3) 0.2947(3) -0.1452(3) 0.0774(13) Uani 1 1 d .
O15 O 1.2510(3) 0.0872(3) -0.0192(3) 0.0859(15) Uani 1 1 d .
O16 O 1.1081(4) 0.1234(4) 0.0172(3) 0.1057(19) Uani 1 1 d .
O17 O 1.1860(3) 0.2307(3) -0.0684(3) 0.0794(14) Uani 1 1 d .
O18 O 1.2944(3) 0.1499(3) -0.1990(3) 0.0806(14) Uani 1 1 d .
O19 O 1.1974(3) 0.1875(3) -0.3055(3) 0.0769(13) Uani 1 1 d .
O20 O 1.1906(3) 0.2750(3) -0.2257(3) 0.0776(13) Uani 1 1 d .
O21 O 1.0832(2) 0.4632(3) -0.2653(2) 0.0610(11) Uani 1 1 d .
O22 O 1.2437(2) 0.3878(3) -0.1711(2) 0.0664(12) Uani 1 1 d .
P1 P 0.65114(12) 0.11228(12) 0.50053(10) 0.0680(5) Uani 1 1 d .
P2 P 0.81554(10) 0.15506(10) 0.43991(10) 0.0605(4) Uani 1 1 d .
P3 P 0.71311(11) 0.12125(10) 0.33702(10) 0.0585(4) Uani 1 1 d .
P4 P 1.02319(12) 0.21887(12) -0.15872(12) 0.0735(5) Uani 1 1 d .
P5 P 1.16880(12) 0.14501(12) -0.05440(11) 0.0720(5) Uani 1 1 d .
P6 P 1.19994(12) 0.19073(12) -0.22419(11) 0.0730(5) Uani 1 1 d .
Dy1 Dy 0.638331(17) 0.308067(17) 0.365498(16) 0.05083(9) Uani 1 1 d .
Dy2 Dy 1.127910(17) 0.356714(18) -0.161059(16) 0.05620(10) Uani 1 1 d .

loop_
_atom_site_aniso_label
_atom_site_aniso_U_11
_atom_site_aniso_U_22
_atom_site_aniso_U_33
_atom_site_aniso_U_23
_atom_site_aniso_U_13
_atom_site_aniso_U_12
C1 0.099(6) 0.073(5) 0.099(6) -0.030(4) 0.015(5) -0.051(5)
C2 0.102(6) 0.061(4) 0.089(6) -0.017(4) 0.005(5) -0.025(4)
C3 0.076(5) 0.076(5) 0.085(5) -0.040(4) 0.000(4) -0.022(4)
C4 0.082(5) 0.064(4) 0.074(5) -0.031(3) 0.011(4) -0.023(4)
C5 0.086(5) 0.065(4) 0.083(5) -0.038(4) 0.007(4) -0.023(4)
C6 0.093(5) 0.059(4) 0.083(5) -0.047(4) 0.019(4) -0.026(4)
C7 0.102(6) 0.091(5) 0.080(5) -0.050(4) 0.018(4) -0.053(5)
C8 0.086(5) 0.071(4) 0.094(6) -0.055(4) 0.028(4) -0.033(4)
C9 0.095(5) 0.074(5) 0.060(4) -0.026(3) 0.025(4) -0.028(4)
C10 0.099(6) 0.102(6) 0.058(4) -0.042(4) -0.003(4) -0.041(5)
C11 0.076(5) 0.103(6) 0.136(7) -0.076(6) 0.019(5) -0.045(5)
C12 0.086(5) 0.098(5) 0.073(5) -0.042(4) 0.030(4) -0.043(4)
C13 0.050(4) 0.107(6) 0.068(5) -0.025(4) 0.008(3) -0.007(4)
C14 0.102(6) 0.056(4) 0.076(5) -0.036(3) 0.010(4) -0.020(4)
C15 0.075(5) 0.089(5) 0.088(5) -0.050(4) 0.015(4) -0.041(4)
C16 0.058(4) 0.073(4) 0.083(5) -0.046(4) 0.014(4) -0.025(3)
C17 0.099(5) 0.071(4) 0.059(4) -0.039(3) 0.018(4) -0.033(4)
C18 0.079(5) 0.079(5) 0.076(5) -0.030(4) 0.000(4) -0.024(4)
C19 0.080(5) 0.070(4) 0.079(5) -0.035(4) 0.005(4) -0.030(4)
C20 0.083(5) 0.064(4) 0.075(5) -0.038(4) 0.004(4) -0.024(4)
C21 0.075(5) 0.075(4) 0.068(5) -0.030(4) 0.001(4) -0.032(4)
C22 0.078(5) 0.066(4) 0.080(5) -0.037(4) 0.000(4) -0.016(4)
C23 0.069(5) 0.084(5) 0.136(7) -0.050(5) 0.034(5) -0.029(4)
C24 0.071(5) 0.118(7) 0.126(7) -0.049(6) 0.030(5) -0.023(5)
C25 0.111(7) 0.087(6) 0.083(6) -0.039(4) 0.004(5) -0.020(5)
C26 0.091(6) 0.122(7) 0.079(5) -0.055(5) -0.013(4) -0.010(5)
C27 0.078(6) 0.108(6) 0.090(6) -0.044(5) -0.001(5) -0.015(5)
C28 0.094(6) 0.084(5) 0.091(6) -0.024(4) -0.004(5) -0.021(5)
C29 0.091(6) 0.080(5) 0.094(6) -0.030(5) 0.027(5) -0.032(4)
C30 0.081(5) 0.086(5) 0.093(6) -0.036(4) 0.003(4) -0.030(4)
C31 0.076(5) 0.123(7) 0.063(5) -0.023(4) 0.005(4) -0.039(5)
C32 0.089(6) 0.139(8) 0.138(8) -0.073(7) 0.046(6) -0.050(6)
C33 0.091(5) 0.094(5) 0.076(5) -0.052(4) 0.028(4) -0.028(4)
C34 0.105(6) 0.108(6) 0.094(6) -0.059(5) 0.029(5) -0.051(5)
C35 0.054(4) 0.068(4) 0.047(3) -0.019(3) -0.002(3) -0.022(3)
C36 0.075(4) 0.075(4) 0.055(4) -0.023(3) 0.002(3) -0.039(4)
C37 0.067(4) 0.089(5) 0.075(5) -0.040(4) 0.006(3) -0.038(4)
C38 0.065(4) 0.094(5) 0.073(4) -0.041(4) 0.000(3) -0.042(4)
C39 0.059(4) 0.082(5) 0.082(5) -0.047(4) 0.000(3) -0.029(4)
C40 0.076(4) 0.073(4) 0.063(4) -0.042(3) 0.030(3) -0.042(3)
C41 0.051(3) 0.071(4) 0.059(4) -0.041(3) 0.016(3) -0.024(3)
C42 0.053(4) 0.059(4) 0.051(3) -0.022(3) 0.001(3) -0.020(3)
C43 0.057(4) 0.060(4) 0.064(4) -0.024(3) 0.016(3) -0.029(3)
C44 0.057(4) 0.082(4) 0.049(3) -0.026(3) 0.004(3) -0.026(3)
C45 0.050(4) 0.075(4) 0.058(4) -0.005(3) -0.007(3) -0.013(3)
C46 0.054(4) 0.089(5) 0.074(5) -0.032(4) 0.007(3) -0.035(4)
C47 0.058(4) 0.097(5) 0.065(4) -0.041(4) 0.005(3) -0.029(4)
C48 0.053(4) 0.082(4) 0.056(4) -0.032(3) 0.009(3) -0.034(3)
C49 0.057(4) 0.059(4) 0.052(3) -0.026(3) 0.004(3) -0.020(3)
C50 0.051(3) 0.046(3) 0.059(3) -0.029(3) 0.016(3) -0.014(3)
C51 0.045(3) 0.047(3) 0.063(4) -0.026(3) 0.004(3) -0.008(3)
C52 0.039(3) 0.061(4) 0.055(3) -0.028(3) 0.001(3) -0.010(3)
C53 0.045(3) 0.075(4) 0.050(3) -0.025(3) 0.004(3) -0.012(3)
C54 0.049(3) 0.051(3) 0.051(3) -0.023(3) 0.004(3) -0.017(3)
C55 0.058(4) 0.069(4) 0.042(3) -0.013(3) 0.001(3) -0.015(3)
C56 0.058(4) 0.063(4) 0.052(4) -0.025(3) 0.004(3) -0.017(3)
C57 0.045(3) 0.055(3) 0.063(4) -0.025(3) 0.004(3) -0.009(3)
C58 0.049(3) 0.061(4) 0.047(3) -0.025(3) 0.011(3) -0.007(3)
C59 0.045(3) 0.052(3) 0.047(3) -0.031(2) -0.010(2) -0.016(2)
C60 0.045(3) 0.063(4) 0.052(3) -0.026(3) 0.006(3) -0.020(3)
C61 0.053(4) 0.067(4) 0.066(4) -0.034(3) 0.010(3) -0.026(3)
C62 0.061(4) 0.056(4) 0.061(4) -0.026(3) 0.008(3) -0.029(3)
C63 0.055(4) 0.058(4) 0.054(4) -0.023(3) 0.003(3) -0.021(3)
C64 0.056(4) 0.065(4) 0.066(4) -0.031(3) -0.005(3) -0.021(3)
C65 0.065(5) 0.109(6) 0.068(4) -0.036(4) -0.008(4) -0.021(4)
C66 0.060(4) 0.060(4) 0.063(4) -0.027(3) 0.008(3) -0.021(3)
C67 0.065(4) 0.056(4) 0.059(4) -0.034(3) -0.004(3) -0.023(3)
C68 0.050(4) 0.057(4) 0.050(3) -0.023(3) -0.001(3) -0.001(3)
C69 0.048(4) 0.066(4) 0.061(4) -0.019(3) -0.006(3) -0.013(3)
C70 0.049(4) 0.078(4) 0.077(4) -0.049(4) 0.014(3) -0.021(3)
C71 0.072(5) 0.085(5) 0.070(4) -0.029(4) 0.016(4) -0.033(4)
C72 0.043(4) 0.093(5) 0.085(5) -0.047(4) 0.012(3) -0.026(3)
C73 0.046(4) 0.072(4) 0.076(4) -0.038(3) 0.015(3) -0.019(3)
C74 0.049(3) 0.050(3) 0.069(4) -0.032(3) 0.002(3) -0.017(3)
Cl1 0.0735(10) 0.0834(11) 0.0676(10) -0.0509(8) 0.0132(8) -0.0405(9)
Cl2 0.0571(10) 0.0846(12) 0.0656(10) -0.0146(8) -0.0034(8) -0.0177(9)
Cl3 0.0699(10) 0.0637(10) 0.0663(10) -0.0233(8) 0.0027(8) -0.0164(8)
Cl4 0.0576(10) 0.0879(12) 0.0766(11) -0.0381(9) 0.0057(8) -0.0223(9)
Co1 0.0651(5) 0.0597(5) 0.0655(5) -0.0299(4) 0.0088(4) -0.0271(4)
Co2 0.0751(6) 0.0788(6) 0.0740(6) -0.0391(5) 0.0208(5) -0.0303(5)
N1 0.045(3) 0.067(3) 0.053(3) -0.027(2) 0.007(2) -0.019(2)
N2 0.061(3) 0.064(3) 0.058(3) -0.036(3) 0.013(3) -0.027(3)
N3 0.048(3) 0.069(3) 0.055(3) -0.032(3) 0.007(2) -0.025(3)
N4 0.047(3) 0.048(3) 0.065(3) -0.024(2) 0.010(2) -0.020(2)
O1 0.069(3) 0.067(3) 0.068(3) -0.029(2) 0.010(2) -0.006(2)
O2 0.071(3) 0.068(3) 0.081(3) -0.032(2) 0.013(2) -0.027(2)
O3 0.065(3) 0.076(3) 0.060(3) -0.027(2) 0.012(2) -0.027(2)
O4 0.110(4) 0.092(3) 0.074(3) -0.047(3) 0.006(3) -0.056(3)
O5 0.061(3) 0.079(3) 0.090(3) -0.033(3) 0.004(2) -0.024(2)
O6 0.065(3) 0.068(3) 0.067(3) -0.020(2) -0.005(2) -0.021(2)
O7 0.069(3) 0.061(3) 0.067(3) -0.015(2) 0.008(2) -0.009(2)
O8 0.070(3) 0.066(3) 0.084(3) -0.034(2) -0.009(3) -0.022(2)
O9 0.074(3) 0.067(3) 0.078(3) -0.038(2) 0.013(2) -0.016(2)
O10 0.054(2) 0.068(3) 0.055(2) -0.027(2) -0.0050(19) -0.022(2)
O11 0.052(2) 0.074(3) 0.058(2) -0.032(2) 0.003(2) -0.026(2)
O12 0.078(3) 0.067(3) 0.112(4) -0.044(3) 0.031(3) -0.026(3)
O13 0.084(3) 0.069(3) 0.092(4) -0.043(3) 0.001(3) -0.023(3)
O14 0.075(3) 0.086(3) 0.099(4) -0.056(3) 0.019(3) -0.040(3)
O15 0.071(3) 0.092(4) 0.087(4) -0.036(3) -0.006(3) -0.002(3)
O16 0.102(4) 0.133(5) 0.100(4) -0.056(4) 0.034(3) -0.052(4)
O17 0.087(3) 0.071(3) 0.095(4) -0.040(3) -0.012(3) -0.023(3)
O18 0.071(3) 0.101(4) 0.078(3) -0.048(3) 0.018(3) -0.022(3)
O19 0.085(3) 0.082(3) 0.072(3) -0.035(3) 0.016(3) -0.030(3)
O20 0.087(3) 0.073(3) 0.089(3) -0.046(3) 0.024(3) -0.033(3)
O21 0.052(3) 0.086(3) 0.057(3) -0.034(2) 0.005(2) -0.027(2)
O22 0.053(3) 0.094(3) 0.065(3) -0.037(2) 0.010(2) -0.031(2)
P1 0.0723(12) 0.0743(12) 0.0590(11) -0.0246(9) 0.0091(9) -0.0240(10)
P2 0.0619(10) 0.0657(10) 0.0739(11) -0.0434(9) 0.0036(8) -0.0236(9)
P3 0.0713(11) 0.0583(9) 0.0658(10) -0.0404(8) 0.0066(8) -0.0251(8)
P4 0.0780(13) 0.0790(12) 0.0845(13) -0.0477(10) 0.0158(10) -0.0339(10)
P5 0.0773(13) 0.0687(11) 0.0742(12) -0.0322(9) 0.0138(10) -0.0221(10)
P6 0.0801(13) 0.0713(12) 0.0737(12) -0.0369(9) 0.0227(10) -0.0230(10)
Dy1 0.05451(18) 0.05625(18) 0.05540(18) -0.02938(13) 0.01129(13) -0.02708(13)
Dy2 0.04851(18) 0.0713(2) 0.05481(18) -0.02799(15) 0.01140(13) -0.02176(14)

loop_
_atom_type_symbol
_atom_type_description
_atom_type_scat_dispersion_real
_atom_type_scat_dispersion_imag
_atom_type_scat_source
C C 0.0033 0.0016 'International Tables Vol C Tables 4.2.6.8 and 6.1.1.4'
H H 0.0000 0.0000 'International Tables Vol C Tables 4.2.6.8 and 6.1.1.4'
N N 0.0061 0.0033 'International Tables Vol C Tables 4.2.6.8 and 6.1.1.4'
O O 0.0106 0.0060 'International Tables Vol C Tables 4.2.6.8 and 6.1.1.4'
P P 0.1023 0.0942 'International Tables Vol C Tables 4.2.6.8 and 6.1.1.4'
Cl Cl 0.1484 0.1585 'International Tables Vol C Tables 4.2.6.8 and 6.1.1.4'
Co Co 0.3494 0.9721 'International Tables Vol C Tables 4.2.6.8 and 6.1.1.4'
Dy Dy -0.1892 4.4098 'International Tables Vol C Tables 4.2.6.8 and 6.1.1.4'

loop_
_geom_angle_atom_site_label_1
_geom_angle_atom_site_label_2
_geom_angle_atom_site_label_3
_geom_angle
C5 C1 C2 106.3(7)
C5 C1 Co1 70.5(4)
C2 C1 Co1 70.7(4)
C5 C1 H1 126.8
C2 C1 H1 126.8
Co1 C1 H1 126.8
C3 C2 C1 107.7(7)
C3 C2 Co1 71.8(4)
C1 C2 Co1 68.7(4)
C3 C2 H2 126.1
C1 C2 H2 126.1
Co1 C2 H2 126.1
C4 C3 C2 109.9(7)
C4 C3 Co1 72.4(4)
C2 C3 Co1 68.9(4)
C4 C3 H3 125.1
C2 C3 H3 125.1
Co1 C3 H3 125.1
C3 C4 C5 106.1(6)
C3 C4 Co1 69.4(4)
C5 C4 Co1 66.9(4)
C3 C4 H4 126.9
C5 C4 H4 126.9
Co1 C4 H4 126.9
C1 C5 C4 110.0(7)
C1 C5 Co1 69.4(4)
C4 C5 Co1 73.6(4)
C1 C5 H5 125.0
C4 C5 H5 125.0
Co1 C5 H5 125.0
O1 C6 C7 98.7(5)
O1 C6 H6A 112.0
C7 C6 H6A 112.0
O1 C6 H6B 112.0
C7 C6 H6B 112.0
H6A C6 H6B 109.7
C6 C7 H7A 109.5
C6 C7 H7B 109.5
H7A C7 H7B 109.5
C6 C7 H7C 109.5
H7A C7 H7C 109.5
H7B C7 H7C 109.5
O2 C8 C9 116.9(5)
O2 C8 H8A 108.1
C9 C8 H8A 108.1
O2 C8 H8B 108.1
C9 C8 H8B 108.1
H8A C8 H8B 107.3
C8 C9 H9A 109.5
C8 C9 H9B 109.5
H9A C9 H9B 109.5
C8 C9 H9C 109.5
H9A C9 H9C 109.5
H9B C9 H9C 109.5
O4 C10 C11 112.5(6)
O4 C10 H10A 109.1
C11 C10 H10A 109.1
O4 C10 H10B 109.1
C11 C10 H10B 109.1
H10A C10 H10B 107.8
C10 C11 H11A 109.5
C10 C11 H11B 109.5
H11A C11 H11B 109.5
C10 C11 H11C 109.5
H11A C11 H11C 109.5
H11B C11 H11C 109.5
O5 C12 C13 106.0(6)
O5 C12 H12A 110.5
C13 C12 H12A 110.5
O5 C12 H12B 110.5
C13 C12 H12B 110.5
H12A C12 H12B 108.7
C12 C13 H13A 109.5
C12 C13 H13B 109.5
H13A C13 H13B 109.5
C12 C13 H13C 109.5
H13A C13 H13C 109.5
H13B C13 H13C 109.5
O7 C14 C15 120.3(6)
O7 C14 H14A 107.3
C15 C14 H14A 107.3
O7 C14 H14B 107.3
C15 C14 H14B 107.3
H14A C14 H14B 106.9
C14 C15 H15D 109.5
C14 C15 H15E 109.5
H15D C15 H15E 109.5
C14 C15 H15F 109.5
H15D C15 H15F 109.5
H15E C15 H15F 109.5
O8 C16 C17 117.5(6)
O8 C16 H16A 107.9
C17 C16 H16A 107.9
O8 C16 H16B 107.9
C17 C16 H16B 107.9
H16A C16 H16B 107.2
C16 C17 H17A 109.5
C16 C17 H17B 109.5
H17A C17 H17B 109.5
C16 C17 H17C 109.5
H17A C17 H17C 109.5
H17B C17 H17C 109.5
C22 C18 C19 107.7(7)
C22 C18 Co2 66.5(4)
C19 C18 Co2 73.1(4)
C22 C18 H18 126.2
C19 C18 H18 126.2
Co2 C18 H18 126.2
C20 C19 C18 107.5(7)
C20 C19 Co2 67.5(4)
C18 C19 Co2 68.7(4)
C20 C19 H19 126.2
C18 C19 H19 126.2
Co2 C19 H19 126.2
C21 C20 C19 107.5(6)
C21 C20 Co2 66.7(4)
C19 C20 Co2 74.3(4)
C21 C20 H20 126.2
C19 C20 H20 126.2
Co2 C20 H20 126.2
C22 C21 C20 109.7(7)
C22 C21 Co2 70.9(4)
C20 C21 Co2 74.0(4)
C22 C21 H21 125.1
C20 C21 H21 125.1
Co2 C21 H21 125.1
C21 C22 C18 107.6(7)
C21 C22 Co2 69.1(4)
C18 C22 Co2 74.2(4)
C21 C22 H22 126.1
C18 C22 H22 126.1
Co2 C22 H22 126.1
O12 C23 C24 122.9(7)
O12 C23 H23A 106.6
C24 C23 H23A 106.6
O12 C23 H23B 106.6
C24 C23 H23B 106.6
H23A C23 H23B 106.6
C23 C24 H24A 109.5
C23 C24 H24B 109.5
H24A C24 H24B 109.5
C23 C24 H24C 109.5
H24A C24 H24C 109.5
H24B C24 H24C 109.5
C26 C25 O13 117.2(7)
C26 C25 H25A 108.0
O13 C25 H25A 108.0
C26 C25 H25B 108.0
O13 C25 H25B 108.0
H25A C25 H25B 107.2
C25 C26 H26A 109.5
C25 C26 H26B 109.5
H26A C26 H26B 109.5
C25 C26 H26C 109.5
H26A C26 H26C 109.5
H26B C26 H26C 109.5
O15 C27 C28 104.3(7)
O15 C27 H27A 110.9
C28 C27 H27A 110.9
O15 C27 H27B 110.9
C28 C27 H27B 110.9
H27A C27 H27B 108.9
C27 C28 H28A 109.5
C27 C28 H28B 109.5
H28A C28 H28B 109.5
C27 C28 H28C 109.5
H28A C28 H28C 109.5
H28B C28 H28C 109.5
O16 C29 C30 118.2(7)
O16 C29 H29A 107.8
C30 C29 H29A 107.8
O16 C29 H29B 107.8
C30 C29 H29B 107.8
H29A C29 H29B 107.1
C29 C30 H30A 109.5
C29 C30 H30B 109.5
H30A C30 H30B 109.5
C29 C30 H30C 109.5
H30A C30 H30C 109.5
H30B C30 H30C 109.5
O18 C31 C32 114.8(7)
O18 C31 H31A 108.6
C32 C31 H31A 108.6
O18 C31 H31B 108.6
C32 C31 H31B 108.6
H31A C31 H31B 107.5
C31 C32 H32A 109.5
C31 C32 H32B 109.5
H32A C32 H32B 109.5
C31 C32 H32C 109.5
H32A C32 H32C 109.5
H32B C32 H32C 109.5
O19 C33 C34 117.5(7)
O19 C33 H33A 107.9
C34 C33 H33A 107.9
O19 C33 H33B 107.9
C34 C33 H33B 107.9
H33A C33 H33B 107.2
C33 C34 H34A 109.5
C33 C34 H34B 109.5
H34A C34 H34B 109.5
C33 C34 H34C 109.5
H34A C34 H34C 109.5
H34B C34 H34C 109.5
N1 C35 C36 118.6(6)
N1 C35 H35 120.7
C36 C35 H35 120.7
C37 C36 C41 121.8(6)
C37 C36 C35 111.7(6)
C41 C36 C35 126.5(6)
C36 C37 C38 118.9(6)
C36 C37 H37 120.6
C38 C37 H37 120.6
C39 C38 C37 120.3(6)
C39 C38 Cl1 118.4(5)
C37 C38 Cl1 121.2(5)
C38 C39 C40 120.1(6)
C38 C39 H39 120.0
C40 C39 H39 120.0
C39 C40 C41 120.0(6)
C39 C40 H40 120.0
C41 C40 H40 120.0
O10 C41 C36 122.6(5)
O10 C41 C40 118.5(5)
C36 C41 C40 118.9(5)
N2 C42 C43 124.2(6)
N2 C42 H42 117.9
C43 C42 H42 117.9
C44 C43 C48 116.5(5)
C44 C43 C42 116.7(6)
C48 C43 C42 126.5(6)
C45 C44 C43 122.9(6)
C45 C44 H44 118.5
C43 C44 H44 118.5
C46 C45 C44 119.6(6)
C46 C45 Cl2 120.2(5)
C44 C45 Cl2 120.2(5)
C47 C46 C45 120.0(6)
C47 C46 H46 120.0
C45 C46 H46 120.0
C46 C47 C48 120.6(6)
C46 C47 H47 119.7
C48 C47 H47 119.7
O11 C48 C47 119.5(6)
O11 C48 C43 120.1(5)
C47 C48 C43 120.3(6)
C54 C49 C50 120.4(5)
C54 C49 N1 113.7(5)
C50 C49 N1 125.7(5)
C51 C50 C49 120.9(6)
C51 C50 H50 119.6
C49 C50 H50 119.6
C50 C51 C52 121.6(5)
C50 C51 C60 122.7(5)
C52 C51 C60 115.6(5)
C51 C52 C53 116.8(5)
C51 C52 H52 121.6
C53 C52 H52 121.6
C54 C53 C52 118.5(5)
C54 C53 H53 120.7
C52 C53 H53 120.7
C49 C54 C53 121.5(5)
C49 C54 N2 117.9(5)
C53 C54 N2 120.6(5)
C56 C55 C60 125.7(6)
C56 C55 H55 117.2
C60 C55 H55 117.2
C55 C56 C57 120.0(6)
C55 C56 H56 120.0
C57 C56 H56 120.0
N4 C57 C58 115.8(5)
N4 C57 C56 126.9(5)
C58 C57 C56 117.4(5)
C57 C58 N3 117.1(5)
C57 C58 C59 122.1(5)
N3 C58 C59 120.8(5)
C60 C59 C58 118.2(5)
C60 C59 H59 120.9
C58 C59 H59 120.9
C55 C60 C59 116.6(5)
C55 C60 C51 123.4(5)
C59 C60 C51 120.0(5)
N3 C61 C62 127.8(6)
N3 C61 H61 116.1
C62 C61 H61 116.1
C63 C62 C67 120.0(6)
C63 C62 C61 115.1(5)
C67 C62 C61 124.9(6)
C62 C63 C64 120.0(6)
C62 C63 H63 120.0
C64 C63 H63 120.0
C65 C64 C63 120.0(6)
C65 C64 Cl3 120.5(5)
C63 C64 Cl3 119.4(5)
C64 C65 C66 120.0(7)
C64 C65 H65 120.0
C66 C65 H65 120.0
C67 C66 C65 120.0(6)
C67 C66 H66 120.0
C65 C66 H66 120.0
O21 C67 C66 120.2(5)
O21 C67 C62 119.8(6)
C66 C67 C62 120.0(6)
N4 C68 C69 125.1(5)
N4 C68 H68 117.4
C69 C68 H68 117.4
C70 C69 C74 118.4(6)
C70 C69 C68 116.2(6)
C74 C69 C68 125.3(6)
C71 C70 C69 121.6(6)
C71 C70 H70 119.2
C69 C70 H70 119.2
C70 C71 C72 120.0(7)
C70 C71 Cl4 120.4(5)
C72 C71 Cl4 119.6(5)
C73 C72 C71 119.5(6)
C73 C72 H72 120.2
C71 C72 H72 120.2
C72 C73 C74 120.8(6)
C72 C73 H73 119.6
C74 C73 H73 119.6
O22 C74 C69 123.3(5)
O22 C74 C73 117.0(5)
C69 C74 C73 119.7(5)
C1 Co1 C5 40.1(3)
C1 Co1 C2 40.6(3)
C5 Co1 C2 66.6(3)
C1 Co1 C3 66.9(3)
C5 Co1 C3 65.4(3)
C2 Co1 C3 39.4(3)
C1 Co1 P3 114.1(2)
C5 Co1 P3 89.6(2)
C2 Co1 P3 154.2(2)
C3 Co1 P3 139.6(2)
C1 Co1 C4 67.1(3)
C5 Co1 C4 39.5(3)
C2 Co1 C4 65.9(3)
C3 Co1 C4 38.2(3)
P3 Co1 C4 102.6(2)
C1 Co1 P2 152.0(3)
C5 Co1 P2 136.5(2)
C2 Co1 P2 112.1(2)
C3 Co1 P2 86.7(2)
P3 Co1 P2 91.88(7)
C4 Co1 P2 98.3(2)
C1 Co1 P1 97.7(2)
C5 Co1 P1 131.5(2)
C2 Co1 P1 97.5(2)
C3 Co1 P1 129.7(2)
P3 Co1 P1 90.77(7)
C4 Co1 P1 162.8(2)
P2 Co1 P1 91.97(7)
C21 Co2 C22 40.0(3)
C21 Co2 P5 100.8(2)
C22 Co2 P5 135.5(2)
C21 Co2 P6 114.9(2)
C22 Co2 P6 89.6(2)
P5 Co2 P6 93.14(9)
C21 Co2 C20 39.3(3)
C22 Co2 C20 66.4(3)
P5 Co2 C20 96.8(2)
P6 Co2 C20 153.7(2)
C21 Co2 C18 65.7(3)
C22 Co2 C18 39.2(3)
P5 Co2 C18 161.8(2)
P6 Co2 C18 103.6(2)
C20 Co2 C18 65.0(3)
C21 Co2 C19 64.6(3)
C22 Co2 C19 65.1(3)
P5 Co2 C19 126.0(2)
P6 Co2 C19 140.8(2)
C20 Co2 C19 38.1(2)
C18 Co2 C19 38.2(3)
C21 Co2 P4 149.3(2)
C22 Co2 P4 134.1(2)
P5 Co2 P4 90.17(8)
P6 Co2 P4 92.77(8)
C20 Co2 P4 111.4(2)
C18 Co2 P4 96.2(2)
C19 Co2 P4 85.7(2)
C35 N1 C49 114.9(5)
C35 N1 Dy1 135.7(4)
C49 N1 Dy1 109.1(3)
C42 N2 C54 119.4(5)
C42 N2 Dy1 132.7(4)
C54 N2 Dy1 107.8(4)
C61 N3 C58 121.0(5)
C61 N3 Dy2 128.9(4)
C58 N3 Dy2 110.1(4)
C68 N4 C57 118.7(5)
C68 N4 Dy2 128.8(4)
C57 N4 Dy2 112.4(4)
C6 O1 P1 119.5(4)
C8 O2 P1 123.2(4)
P1 O3 Dy1 134.0(2)
C10 O4 P2 123.1(4)
C12 O5 P2 119.7(4)
P2 O6 Dy1 138.7(3)
C14 O7 P3 120.2(4)
C16 O8 P3 129.2(4)
P3 O9 Dy1 134.5(3)
C41 O10 Dy1 140.6(4)
C48 O11 Dy1 144.0(4)
C23 O12 P4 121.1(5)
C25 O13 P4 120.7(4)
P4 O14 Dy2 129.5(3)
C27 O15 P5 134.3(6)
C29 O16 P5 119.0(5)
P5 O17 Dy2 127.5(3)
C31 O18 P6 117.4(5)
C33 O19 P6 127.6(5)
P6 O20 Dy2 140.4(3)
C67 O21 Dy2 144.9(4)
C74 O22 Dy2 138.6(4)
O3 P1 O2 107.5(3)
O3 P1 O1 105.6(3)
O2 P1 O1 118.5(3)
O3 P1 Co1 119.54(19)
O2 P1 Co1 110.76(19)
O1 P1 Co1 95.10(18)
O6 P2 O4 92.5(3)
O6 P2 O5 111.8(3)
O4 P2 O5 115.1(3)
O6 P2 Co1 117.77(19)
O4 P2 Co1 108.85(19)
O5 P2 Co1 109.98(18)
O9 P3 O8 108.1(3)
O9 P3 O7 107.4(2)
O8 P3 O7 98.9(3)
O9 P3 Co1 121.08(19)
O8 P3 Co1 109.2(2)
O7 P3 Co1 109.85(19)
O14 P4 O13 106.9(3)
O14 P4 O12 103.1(3)
O13 P4 O12 113.2(3)
O14 P4 Co2 120.4(2)
O13 P4 Co2 104.92(19)
O12 P4 Co2 108.6(2)
O15 P5 O16 101.5(3)
O15 P5 O17 100.0(3)
O16 P5 O17 110.1(3)
O15 P5 Co2 111.7(2)
O16 P5 Co2 109.4(3)
O17 P5 Co2 122.1(2)
O20 P6 O19 112.7(3)
O20 P6 O18 100.3(3)
O19 P6 O18 104.9(3)
O20 P6 Co2 118.6(2)
O19 P6 Co2 113.3(2)
O18 P6 Co2 104.8(2)
O10 Dy1 O11 94.43(14)
O10 Dy1 O6 86.51(15)
O11 Dy1 O6 163.84(16)
O10 Dy1 O9 163.04(16)
O11 Dy1 O9 97.20(15)
O6 Dy1 O9 78.91(16)
O10 Dy1 O3 86.75(15)
O11 Dy1 O3 86.48(15)
O6 Dy1 O3 77.46(15)
O9 Dy1 O3 81.70(16)
O10 Dy1 N1 72.24(15)
O11 Dy1 N1 120.55(16)
O6 Dy1 N1 75.10(16)
O9 Dy1 N1 111.63(16)
O3 Dy1 N1 146.16(16)
O10 Dy1 N2 115.72(15)
O11 Dy1 N2 72.32(15)
O6 Dy1 N2 121.67(16)
O9 Dy1 N2 79.72(16)
O3 Dy1 N2 149.61(16)
N1 Dy1 N2 63.93(16)
O22 Dy2 O21 90.94(16)
O22 Dy2 O20 85.47(17)
O21 Dy2 O20 95.08(17)
O22 Dy2 O14 167.18(17)
O21 Dy2 O14 98.20(17)
O20 Dy2 O14 84.78(16)
O22 Dy2 O17 88.50(17)
O21 Dy2 O17 168.50(16)
O20 Dy2 O17 73.42(18)
O14 Dy2 O17 80.75(18)
O22 Dy2 N4 74.60(15)
O21 Dy2 N4 117.30(15)
O20 Dy2 N4 141.61(17)
O14 Dy2 N4 108.60(15)
O17 Dy2 N4 73.58(15)
O22 Dy2 N3 116.64(16)
O21 Dy2 N3 71.68(15)
O20 Dy2 N3 153.61(17)
O14 Dy2 N3 75.04(15)
O17 Dy2 N3 118.67(17)
N4 Dy2 N3 62.92(15)

loop_
_geom_bond_atom_site_label_1
_geom_bond_atom_site_label_2
_geom_bond_distance
C1 C5 1.415(10)
C1 C2 1.437(11)
C1 Co1 2.056(7)
C1 H1 0.9800
C2 C3 1.416(10)
C2 Co1 2.083(8)
C2 H2 0.9800
C3 C4 1.403(9)
C3 Co1 2.121(7)
C3 H3 0.9800
C4 C5 1.432(10)
C4 Co1 2.160(7)
C4 H4 0.9800
C5 Co1 2.071(7)
C5 H5 0.9800
C6 O1 1.410(7)
C6 C7 1.525(10)
C6 H6A 0.9700
C6 H6B 0.9700
C7 H7A 0.9600
C7 H7B 0.9600
C7 H7C 0.9600
C8 O2 1.489(8)
C8 C9 1.510(10)
C8 H8A 0.9700
C8 H8B 0.9700
C9 H9A 0.9600
C9 H9B 0.9600
C9 H9C 0.9600
C10 O4 1.419(8)
C10 C11 1.465(10)
C10 H10A 0.9700
C10 H10B 0.9700
C11 H11A 0.9600
C11 H11B 0.9600
C11 H11C 0.9600
C12 O5 1.440(8)
C12 C13 1.532(9)
C12 H12A 0.9700
C12 H12B 0.9700
C13 H13A 0.9600
C13 H13B 0.9600
C13 H13C 0.9600
C14 O7 1.438(8)
C14 C15 1.499(9)
C14 H14A 0.9700
C14 H14B 0.9700
C15 H15D 0.9600
C15 H15E 0.9600
C15 H15F 0.9600
C16 O8 1.343(8)
C16 C17 1.476(9)
C16 H16A 0.9700
C16 H16B 0.9700
C17 H17A 0.9600
C17 H17B 0.9600
C17 H17C 0.9600
C18 C22 1.425(10)
C18 C19 1.439(10)
C18 Co2 2.168(7)
C18 H18 0.9800
C19 C20 1.429(10)
C19 Co2 2.227(7)
C19 H19 0.9800
C20 C21 1.408(10)
C20 Co2 2.137(7)
C20 H20 0.9800
C21 C22 1.407(9)
C21 Co2 2.043(7)
C21 H21 0.9800
C22 Co2 2.066(7)
C22 H22 0.9800
C23 O12 1.409(8)
C23 C24 1.454(10)
C23 H23A 0.9700
C23 H23B 0.9700
C24 H24A 0.9600
C24 H24B 0.9600
C24 H24C 0.9600
C25 C26 1.455(10)
C25 O13 1.457(9)
C25 H25A 0.9700
C25 H25B 0.9700
C26 H26A 0.9600
C26 H26B 0.9600
C26 H26C 0.9600
C27 O15 1.353(9)
C27 C28 1.530(11)
C27 H27A 0.9700
C27 H27B 0.9700
C28 H28A 0.9600
C28 H28B 0.9600
C28 H28C 0.9600
C29 O16 1.363(9)
C29 C30 1.466(10)
C29 H29A 0.9700
C29 H29B 0.9700
C30 H30A 0.9600
C30 H30B 0.9600
C30 H30C 0.9600
C31 O18 1.499(9)
C31 C32 1.518(11)
C31 H31A 0.9700
C31 H31B 0.9700
C32 H32A 0.9600
C32 H32B 0.9600
C32 H32C 0.9600
C33 O19 1.435(8)
C33 C34 1.516(10)
C33 H33A 0.9700
C33 H33B 0.9700
C34 H34A 0.9600
C34 H34B 0.9600
C34 H34C 0.9600
C35 N1 1.270(7)
C35 C36 1.514(8)
C35 H35 0.9300
C36 C37 1.387(9)
C36 C41 1.389(8)
C37 C38 1.410(9)
C37 H37 0.9300
C38 C39 1.394(9)
C38 Cl1 1.737(6)
C39 C40 1.395(8)
C39 H39 0.9300
C40 C41 1.415(8)
C40 H40 0.9300
C41 O10 1.305(7)
C42 N2 1.310(7)
C42 C43 1.431(8)
C42 H42 0.9300
C43 C44 1.403(9)
C43 C48 1.424(8)
C44 C45 1.394(9)
C44 H44 0.9300
C45 C46 1.391(9)
C45 Cl2 1.737(6)
C46 C47 1.378(9)
C46 H46 0.9300
C47 C48 1.423(9)
C47 H47 0.9300
C48 O11 1.340(7)
C49 C54 1.351(8)
C49 C50 1.370(8)
C49 N1 1.498(7)
C50 C51 1.369(7)
C50 H50 0.9300
C51 C52 1.398(8)
C51 C60 1.510(8)
C52 C53 1.454(8)
C52 H52 0.9300
C53 C54 1.406(7)
C53 H53 0.9300
C54 N2 1.461(7)
C55 C56 1.342(8)
C55 C60 1.378(8)
C55 H55 0.9300
C56 C57 1.451(8)
C56 H56 0.9300
C57 N4 1.378(7)
C57 C58 1.379(8)
C58 N3 1.403(7)
C58 C59 1.453(8)
C59 C60 1.452(7)
C59 H59 0.9300
C61 N3 1.291(8)
C61 C62 1.444(8)
C61 H61 0.9300
C62 C63 1.390(8)
C62 C67 1.390(8)
C63 C64 1.390(8)
C63 H63 0.9300
C64 C65 1.390(9)
C64 Cl3 1.764(7)
C65 C66 1.390(9)
C65 H65 0.9300
C66 C67 1.390(8)
C66 H66 0.9300
C67 O21 1.318(7)
C68 N4 1.367(7)
C68 C69 1.435(8)
C68 H68 0.9300
C69 C70 1.386(8)
C69 C74 1.398(8)
C70 C71 1.376(9)
C70 H70 0.9300
C71 C72 1.395(9)
C71 Cl4 1.749(8)
C72 C73 1.365(9)
C72 H72 0.9300
C73 C74 1.409(8)
C73 H73 0.9300
C74 O22 1.354(7)
Co1 P3 2.151(2)
Co1 P2 2.1630(18)
Co1 P1 2.192(2)
Co2 P5 2.068(2)
Co2 P6 2.074(2)
Co2 P4 2.248(2)
N1 Dy1 2.483(5)
N2 Dy1 2.498(5)
N3 Dy2 2.527(5)
N4 Dy2 2.487(5)
O1 P1 1.588(5)
O2 P1 1.576(5)
O3 P1 1.518(5)
O3 Dy1 2.311(4)
O4 P2 1.597(5)
O5 P2 1.621(5)
O6 P2 1.545(5)
O6 Dy1 2.245(4)
O7 P3 1.620(5)
O8 P3 1.602(5)
O9 P3 1.537(5)
O9 Dy1 2.301(4)
O10 Dy1 2.197(4)
O11 Dy1 2.235(4)
O12 P4 1.623(5)
O13 P4 1.604(5)
O14 P4 1.515(5)
O14 Dy2 2.336(4)
O15 P5 1.569(5)
O16 P5 1.602(6)
O17 P5 1.616(5)
O17 Dy2 2.366(5)
O18 P6 1.643(5)
O19 P6 1.560(5)
O20 P6 1.512(5)
O20 Dy2 2.251(4)
O21 Dy2 2.234(4)
O22 Dy2 2.201(4)

loop_
_geom_torsion_atom_site_label_1
_geom_torsion_atom_site_label_2
_geom_torsion_atom_site_label_3
_geom_torsion_atom_site_label_4
_geom_torsion
C5 C1 C2 C3 0.4(8)
Co1 C1 C2 C3 -61.5(5)
C5 C1 C2 Co1 61.9(5)
C1 C2 C3 C4 -1.4(9)
Co1 C2 C3 C4 -61.0(5)
C1 C2 C3 Co1 59.6(5)
C2 C3 C4 C5 1.8(8)
Co1 C3 C4 C5 -57.0(5)
C2 C3 C4 Co1 58.8(5)
C2 C1 C5 C4 0.7(8)
Co1 C1 C5 C4 62.8(5)
C2 C1 C5 Co1 -62.0(5)
C3 C4 C5 C1 -1.6(8)
Co1 C4 C5 C1 -60.2(5)
C3 C4 C5 Co1 58.6(5)
C22 C18 C19 C20 1.3(8)
Co2 C18 C19 C20 -56.4(4)
C22 C18 C19 Co2 57.8(5)
C18 C19 C20 C21 -1.6(7)
Co2 C19 C20 C21 -58.7(5)
C18 C19 C20 Co2 57.1(5)
C19 C20 C21 C22 1.3(8)
Co2 C20 C21 C22 -62.3(5)
C19 C20 C21 Co2 63.6(5)
C20 C21 C22 C18 -0.5(8)
Co2 C21 C22 C18 -64.8(5)
C20 C21 C22 Co2 64.3(5)
C19 C18 C22 C21 -0.5(8)
Co2 C18 C22 C21 61.4(5)
C19 C18 C22 Co2 -61.9(5)
N1 C35 C36 C37 175.2(6)
N1 C35 C36 C41 -1.8(10)
C41 C36 C37 C38 2.5(11)
C35 C36 C37 C38 -174.7(6)
C36 C37 C38 C39 0.7(11)
C36 C37 C38 Cl1 177.1(6)
C37 C38 C39 C40 -2.8(11)
Cl1 C38 C39 C40 -179.3(5)
C38 C39 C40 C41 1.8(10)
C37 C36 C41 O10 178.6(6)
C35 C36 C41 O10 -4.7(11)
C37 C36 C41 C40 -3.4(10)
C35 C36 C41 C40 173.3(6)
C39 C40 C41 O10 179.4(6)
C39 C40 C41 C36 1.3(10)
N2 C42 C43 C44 176.7(6)
N2 C42 C43 C48 3.7(10)
C48 C43 C44 C45 0.9(9)
C42 C43 C44 C45 -172.8(6)
C43 C44 C45 C46 -0.1(11)
C43 C44 C45 Cl2 179.8(5)
C44 C45 C46 C47 -0.7(10)
Cl2 C45 C46 C47 179.3(5)
C45 C46 C47 C48 0.7(10)
C46 C47 C48 O11 178.2(6)
C46 C47 C48 C43 0.2(10)
C44 C43 C48 O11 -178.9(5)
C42 C43 C48 O11 -5.9(9)
C44 C43 C48 C47 -0.9(9)
C42 C43 C48 C47 172.1(6)
C54 C49 C50 C51 -1.5(9)
N1 C49 C50 C51 172.9(5)
C49 C50 C51 C52 6.2(9)
C49 C50 C51 C60 -176.7(5)
C50 C51 C52 C53 -7.2(8)
C60 C51 C52 C53 175.5(5)
C51 C52 C53 C54 3.9(8)
C50 C49 C54 C53 -1.7(9)
N1 C49 C54 C53 -176.8(5)
C50 C49 C54 N2 175.9(5)
N1 C49 C54 N2 0.8(7)
C52 C53 C54 C49 0.4(9)
C52 C53 C54 N2 -177.2(5)
C60 C55 C56 C57 1.5(10)
C55 C56 C57 N4 -178.3(6)
C55 C56 C57 C58 0.1(9)
N4 C57 C58 N3 1.0(8)
C56 C57 C58 N3 -177.6(5)
N4 C57 C58 C59 178.8(5)
C56 C57 C58 C59 0.2(9)
C57 C58 C59 C60 -1.9(8)
N3 C58 C59 C60 175.8(5)
C56 C55 C60 C59 -3.2(9)
C56 C55 C60 C51 177.5(6)
C58 C59 C60 C55 3.3(8)
C58 C59 C60 C51 -177.5(5)
C50 C51 C60 C55 33.4(9)
C52 C51 C60 C55 -149.4(6)
C50 C51 C60 C59 -145.9(5)
C52 C51 C60 C59 31.4(7)
N3 C61 C62 C63 177.1(6)
N3 C61 C62 C67 -2.1(10)
C67 C62 C63 C64 0.0(8)
C61 C62 C63 C64 -179.2(5)
C62 C63 C64 C65 0.0(9)
C62 C63 C64 Cl3 -178.0(4)
C63 C64 C65 C66 0.0(10)
Cl3 C64 C65 C66 178.0(5)
C64 C65 C66 C67 0.0(10)
C65 C66 C67 O21 -179.9(6)
C65 C66 C67 C62 0.0(9)
C63 C62 C67 O21 179.9(5)
C61 C62 C67 O21 -1.0(9)
C63 C62 C67 C66 0.0(8)
C61 C62 C67 C66 179.1(5)
N4 C68 C69 C70 -173.3(6)
N4 C68 C69 C74 4.0(10)
C74 C69 C70 C71 0.8(10)
C68 C69 C70 C71 178.2(6)
C69 C70 C71 C72 -0.9(11)
C69 C70 C71 Cl4 178.0(5)
C70 C71 C72 C73 0.1(11)
Cl4 C71 C72 C73 -178.8(5)
C71 C72 C73 C74 0.8(10)
C70 C69 C74 O22 -177.8(6)
C68 C69 C74 O22 5.0(10)
C70 C69 C74 C73 0.1(9)
C68 C69 C74 C73 -177.1(6)
C72 C73 C74 O22 177.2(6)
C72 C73 C74 C69 -0.9(9)
C2 C1 Co1 C5 116.1(7)
C5 C1 Co1 C2 -116.1(7)
C5 C1 Co1 C3 -78.7(5)
C2 C1 Co1 C3 37.4(5)
C5 C1 Co1 P3 57.0(5)
C2 C1 Co1 P3 173.1(4)
C5 C1 Co1 C4 -37.0(4)
C2 C1 Co1 C4 79.1(5)
C5 C1 Co1 P2 -99.5(6)
C2 C1 Co1 P2 16.5(8)
C5 C1 Co1 P1 151.4(4)
C2 C1 Co1 P1 -92.6(5)
C4 C5 Co1 C1 -119.4(7)
C1 C5 Co1 C2 39.6(5)
C4 C5 Co1 C2 -79.9(5)
C1 C5 Co1 C3 82.8(5)
C4 C5 Co1 C3 -36.6(4)
C1 C5 Co1 P3 -130.0(5)
C4 C5 Co1 P3 110.6(4)
C1 C5 Co1 C4 119.4(7)
C1 C5 Co1 P2 137.7(4)
C4 C5 Co1 P2 18.3(6)
C1 C5 Co1 P1 -39.4(6)
C4 C5 Co1 P1 -158.8(3)
C3 C2 Co1 C1 118.2(7)
C3 C2 Co1 C5 79.1(5)
C1 C2 Co1 C5 -39.1(5)
C1 C2 Co1 C3 -118.2(7)
C3 C2 Co1 P3 103.6(6)
C1 C2 Co1 P3 -14.5(9)
C3 C2 Co1 C4 35.8(4)
C1 C2 Co1 C4 -82.4(5)
C3 C2 Co1 P2 -53.5(5)
C1 C2 Co1 P2 -171.7(4)
C3 C2 Co1 P1 -148.7(4)
C1 C2 Co1 P1 93.1(5)
C4 C3 Co1 C1 81.8(5)
C2 C3 Co1 C1 -38.6(5)
C4 C3 Co1 C5 37.8(4)
C2 C3 Co1 C5 -82.6(5)
C4 C3 Co1 C2 120.4(6)
C4 C3 Co1 P3 -18.9(6)
C2 C3 Co1 P3 -139.3(4)
C2 C3 Co1 C4 -120.4(6)
C4 C3 Co1 P2 -107.9(4)
C2 C3 Co1 P2 131.8(4)
C4 C3 Co1 P1 162.3(3)
C2 C3 Co1 P1 42.0(5)
C3 C4 Co1 C1 -81.3(5)
C5 C4 Co1 C1 37.5(4)
C3 C4 Co1 C5 -118.8(6)
C3 C4 Co1 C2 -36.8(4)
C5 C4 Co1 C2 82.0(5)
C5 C4 Co1 C3 118.8(6)
C3 C4 Co1 P3 167.6(4)
C5 C4 Co1 P3 -73.6(4)
C3 C4 Co1 P2 73.8(4)
C5 C4 Co1 P2 -167.4(4)
C3 C4 Co1 P1 -52.3(9)
C5 C4 Co1 P1 66.6(8)
C20 C21 Co2 C22 -118.1(6)
C22 C21 Co2 P5 -154.4(4)
C20 C21 Co2 P5 87.5(4)
C22 C21 Co2 P6 -55.8(4)
C20 C21 Co2 P6 -173.8(3)
C22 C21 Co2 C20 118.1(6)
C22 C21 Co2 C18 38.5(4)
C20 C21 Co2 C18 -79.6(4)
C22 C21 Co2 C19 80.7(4)
C20 C21 Co2 C19 -37.3(4)
C22 C21 Co2 P4 96.5(5)
C20 C21 Co2 P4 -21.5(6)
C18 C22 Co2 C21 116.4(6)
C21 C22 Co2 P5 37.3(5)
C18 C22 Co2 P5 153.7(4)
C21 C22 Co2 P6 131.4(4)
C18 C22 Co2 P6 -112.2(4)
C21 C22 Co2 C20 -37.6(4)
C18 C22 Co2 C20 78.8(5)
C21 C22 Co2 C18 -116.4(6)
C21 C22 Co2 C19 -79.6(4)
C18 C22 Co2 C19 36.8(4)
C21 C22 Co2 P4 -135.1(4)
C18 C22 Co2 P4 -18.7(6)
C19 C20 Co2 C21 -117.5(6)
C21 C20 Co2 C22 38.3(4)
C19 C20 Co2 C22 -79.2(4)
C21 C20 Co2 P5 -98.8(4)
C19 C20 Co2 P5 143.8(4)
C21 C20 Co2 P6 12.7(7)
C19 C20 Co2 P6 -104.8(6)
C21 C20 Co2 C18 81.5(4)
C19 C20 Co2 C18 -35.9(4)
C21 C20 Co2 C19 117.5(6)
C21 C20 Co2 P4 168.4(4)
C19 C20 Co2 P4 50.9(4)
C22 C18 Co2 C21 -39.2(4)
C19 C18 Co2 C21 79.3(5)
C19 C18 Co2 C22 118.5(6)
C22 C18 Co2 P5 -83.5(8)
C19 C18 Co2 P5 35.0(9)
C22 C18 Co2 P6 72.2(4)
C19 C18 Co2 P6 -169.2(4)
C22 C18 Co2 C20 -82.7(5)
C19 C18 Co2 C20 35.9(4)
C22 C18 Co2 C19 -118.5(6)
C22 C18 Co2 P4 166.6(4)
C19 C18 Co2 P4 -74.9(4)
C20 C19 Co2 C21 38.4(4)
C18 C19 Co2 C21 -82.2(5)
C20 C19 Co2 C22 82.9(4)
C18 C19 Co2 C22 -37.8(4)
C20 C19 Co2 P5 -46.5(5)
C18 C19 Co2 P5 -167.2(4)
C20 C19 Co2 P6 137.4(4)
C18 C19 Co2 P6 16.7(6)
C18 C19 Co2 C20 -120.7(6)
C20 C19 Co2 C18 120.7(6)
C20 C19 Co2 P4 -133.5(4)
C18 C19 Co2 P4 105.8(4)
C36 C35 N1 C49 -179.6(5)
C36 C35 N1 Dy1 -6.8(9)
C54 C49 N1 C35 -147.0(6)
C50 C49 N1 C35 38.2(8)
C54 C49 N1 Dy1 38.3(6)
C50 C49 N1 Dy1 -136.5(5)
C43 C42 N2 C54 179.1(5)
C43 C42 N2 Dy1 -0.1(9)
C49 C54 N2 C42 141.6(6)
C53 C54 N2 C42 -40.7(8)
C49 C54 N2 Dy1 -39.0(6)
C53 C54 N2 Dy1 138.6(5)
C62 C61 N3 C58 176.2(6)
C62 C61 N3 Dy2 -5.6(9)
C57 C58 N3 C61 -147.9(6)
C59 C58 N3 C61 34.3(8)
C57 C58 N3 Dy2 33.6(6)
C59 C58 N3 Dy2 -144.2(4)
C69 C68 N4 C57 -178.0(6)
C69 C68 N4 Dy2 3.7(8)
C58 C57 N4 C68 145.0(6)
C56 C57 N4 C68 -36.6(8)
C58 C57 N4 Dy2 -36.5(6)
C56 C57 N4 Dy2 142.0(5)
C7 C6 O1 P1 169.5(4)
C9 C8 O2 P1 115.2(6)
C11 C10 O4 P2 -88.1(7)
C13 C12 O5 P2 -167.7(5)
C15 C14 O7 P3 179.5(5)
C17 C16 O8 P3 -179.6(4)
C36 C41 O10 Dy1 24.7(10)
C40 C41 O10 Dy1 -153.3(5)
C47 C48 O11 Dy1 -172.6(4)
C43 C48 O11 Dy1 5.4(10)
C24 C23 O12 P4 160.3(7)
C26 C25 O13 P4 155.9(6)
C28 C27 O15 P5 129.1(7)
C30 C29 O16 P5 -147.1(6)
C32 C31 O18 P6 -153.2(6)
C34 C33 O19 P6 107.4(7)
C66 C67 O21 Dy2 -163.2(5)
C62 C67 O21 Dy2 16.9(9)
C69 C74 O22 Dy2 -26.6(9)
C73 C74 O22 Dy2 155.4(5)
Dy1 O3 P1 O2 -102.6(4)
Dy1 O3 P1 O1 130.0(3)
Dy1 O3 P1 Co1 24.7(4)
C8 O2 P1 O3 -24.7(6)
C8 O2 P1 O1 94.8(5)
C8 O2 P1 Co1 -156.9(5)
C6 O1 P1 O3 55.0(5)
C6 O1 P1 O2 -65.4(5)
C6 O1 P1 Co1 177.6(4)
C1 Co1 P1 O3 -172.3(3)
C5 Co1 P1 O3 -147.9(4)
C2 Co1 P1 O3 146.7(3)
C3 Co1 P1 O3 121.4(3)
P3 Co1 P1 O3 -57.8(2)
C4 Co1 P1 O3 160.9(7)
P2 Co1 P1 O3 34.1(2)
C1 Co1 P1 O2 -46.6(3)
C5 Co1 P1 O2 -22.2(4)
C2 Co1 P1 O2 -87.6(3)
C3 Co1 P1 O2 -112.9(3)
P3 Co1 P1 O2 67.9(2)
C4 Co1 P1 O2 -73.4(7)
P2 Co1 P1 O2 159.8(2)
C1 Co1 P1 O1 76.6(3)
C5 Co1 P1 O1 100.9(3)
C2 Co1 P1 O1 35.6(3)
C3 Co1 P1 O1 10.2(3)
P3 Co1 P1 O1 -168.97(19)
C4 Co1 P1 O1 49.7(7)
P2 Co1 P1 O1 -77.07(19)
Dy1 O6 P2 O4 -99.6(4)
Dy1 O6 P2 O5 142.0(4)
Dy1 O6 P2 Co1 13.2(5)
C10 O4 P2 O6 -67.5(6)
C10 O4 P2 O5 48.0(7)
C10 O4 P2 Co1 172.0(5)
C12 O5 P2 O6 29.0(6)
C12 O5 P2 O4 -74.8(6)
C12 O5 P2 Co1 161.8(5)
C1 Co1 P2 O6 -161.1(5)
C5 Co1 P2 O6 131.6(4)
C2 Co1 P2 O6 -149.6(3)
C3 Co1 P2 O6 179.7(3)
P3 Co1 P2 O6 40.2(2)
C4 Co1 P2 O6 143.2(3)
P1 Co1 P2 O6 -50.7(2)
C1 Co1 P2 O4 -57.7(6)
C5 Co1 P2 O4 -125.0(4)
C2 Co1 P2 O4 -46.1(3)
C3 Co1 P2 O4 -76.9(3)
P3 Co1 P2 O4 143.6(2)
C4 Co1 P2 O4 -113.4(3)
P1 Co1 P2 O4 52.8(2)
C1 Co1 P2 O5 69.3(5)
C5 Co1 P2 O5 1.9(4)
C2 Co1 P2 O5 80.8(3)
C3 Co1 P2 O5 50.1(3)
P3 Co1 P2 O5 -89.5(2)
C4 Co1 P2 O5 13.5(3)
P1 Co1 P2 O5 179.7(2)
Dy1 O9 P3 O8 138.1(4)
Dy1 O9 P3 O7 -116.1(4)
Dy1 O9 P3 Co1 11.1(5)
C16 O8 P3 O9 34.6(6)
C16 O8 P3 O7 -77.1(6)
C16 O8 P3 Co1 168.1(5)
C14 O7 P3 O9 11.3(6)
C14 O7 P3 O8 123.6(5)
C14 O7 P3 Co1 -122.2(5)
C1 Co1 P3 O9 139.9(3)
C5 Co1 P3 O9 172.6(3)
C2 Co1 P3 O9 150.2(6)
C3 Co1 P3 O9 -137.9(4)
C4 Co1 P3 O9 -149.8(3)
P2 Co1 P3 O9 -50.9(2)
P1 Co1 P3 O9 41.1(2)
C1 Co1 P3 O8 13.5(3)
C5 Co1 P3 O8 46.2(3)
C2 Co1 P3 O8 23.8(6)
C3 Co1 P3 O8 95.6(4)
C4 Co1 P3 O8 83.8(3)
P2 Co1 P3 O8 -177.3(2)
P1 Co1 P3 O8 -85.3(2)
C1 Co1 P3 O7 -94.0(3)
C5 Co1 P3 O7 -61.3(3)
C2 Co1 P3 O7 -83.7(6)
C3 Co1 P3 O7 -11.8(4)
C4 Co1 P3 O7 -23.7(3)
P2 Co1 P3 O7 75.2(2)
P1 Co1 P3 O7 167.2(2)
Dy2 O14 P4 O13 -88.6(4)
Dy2 O14 P4 O12 151.9(4)
Dy2 O14 P4 Co2 30.7(5)
C25 O13 P4 O14 -5.7(6)
C25 O13 P4 O12 107.2(6)
C25 O13 P4 Co2 -134.6(5)
C23 O12 P4 O14 6.8(7)
C23 O12 P4 O13 -108.3(6)
C23 O12 P4 Co2 135.6(6)
C21 Co2 P4 O14 145.1(4)
C22 Co2 P4 O14 -152.1(4)
P5 Co2 P4 O14 33.3(3)
P6 Co2 P4 O14 -59.9(3)
C20 Co2 P4 O14 130.6(3)
C18 Co2 P4 O14 -163.8(3)
C19 Co2 P4 O14 159.4(3)
C21 Co2 P4 O13 -94.6(4)
C22 Co2 P4 O13 -31.8(4)
P5 Co2 P4 O13 153.6(2)
P6 Co2 P4 O13 60.4(2)
C20 Co2 P4 O13 -109.1(3)
C18 Co2 P4 O13 -43.5(3)
C19 Co2 P4 O13 -80.3(3)
C21 Co2 P4 O12 26.7(5)
C22 Co2 P4 O12 89.5(4)
P5 Co2 P4 O12 -85.1(2)
P6 Co2 P4 O12 -178.3(2)
C20 Co2 P4 O12 12.2(3)
C18 Co2 P4 O12 77.8(3)
C19 Co2 P4 O12 41.0(3)
C27 O15 P5 O16 -120.6(7)
C27 O15 P5 O17 -7.5(7)
C27 O15 P5 Co2 123.0(7)
C29 O16 P5 O15 91.7(7)
C29 O16 P5 O17 -13.5(7)
C29 O16 P5 Co2 -150.2(6)
Dy2 O17 P5 O15 153.0(3)
Dy2 O17 P5 O16 -100.8(4)
Dy2 O17 P5 Co2 29.5(4)
C21 Co2 P5 O15 28.9(3)
C22 Co2 P5 O15 5.5(4)
P6 Co2 P5 O15 -87.2(3)
C20 Co2 P5 O15 68.4(3)
C18 Co2 P5 O15 69.2(7)
C19 Co2 P5 O15 95.2(3)
P4 Co2 P5 O15 -180.0(2)
C21 Co2 P5 O16 -82.6(3)
C22 Co2 P5 O16 -106.0(4)
P6 Co2 P5 O16 161.3(3)
C20 Co2 P5 O16 -43.1(3)
C18 Co2 P5 O16 -42.3(8)
C19 Co2 P5 O16 -16.3(4)
P4 Co2 P5 O16 68.5(3)
C21 Co2 P5 O17 146.8(3)
C22 Co2 P5 O17 123.4(4)
P6 Co2 P5 O17 30.7(3)
C20 Co2 P5 O17 -173.6(3)
C18 Co2 P5 O17 -172.8(7)
C19 Co2 P5 O17 -146.8(3)
P4 Co2 P5 O17 -62.0(2)
Dy2 O20 P6 O19 138.6(5)
Dy2 O20 P6 O18 -110.4(5)
Dy2 O20 P6 Co2 2.9(6)
C33 O19 P6 O20 28.1(7)
C33 O19 P6 O18 -80.1(6)
C33 O19 P6 Co2 166.2(5)
C31 O18 P6 O20 -14.6(5)
C31 O18 P6 O19 102.4(5)
C31 O18 P6 Co2 -138.0(4)
C21 Co2 P6 O20 -151.0(3)
C22 Co2 P6 O20 176.9(3)
P5 Co2 P6 O20 -47.6(3)
C20 Co2 P6 O20 -159.8(5)
C18 Co2 P6 O20 139.8(3)
C19 Co2 P6 O20 129.3(4)
P4 Co2 P6 O20 42.8(3)
C21 Co2 P6 O19 73.6(3)
C22 Co2 P6 O19 41.4(3)
P5 Co2 P6 O19 177.0(2)
C20 Co2 P6 O19 64.7(5)
C18 Co2 P6 O19 4.4(3)
C19 Co2 P6 O19 -6.2(4)
P4 Co2 P6 O19 -92.7(2)
C21 Co2 P6 O18 -40.2(3)
C22 Co2 P6 O18 -72.3(3)
P5 Co2 P6 O18 63.2(2)
C20 Co2 P6 O18 -49.0(5)
C18 Co2 P6 O18 -109.4(3)
C19 Co2 P6 O18 -119.9(4)
P4 Co2 P6 O18 153.55(19)
C41 O10 Dy1 O11 -144.2(6)
C41 O10 Dy1 O6 52.0(6)
C41 O10 Dy1 O9 82.6(8)
C41 O10 Dy1 O3 129.6(6)
C41 O10 Dy1 N1 -23.5(6)
C41 O10 Dy1 N2 -71.7(6)
C48 O11 Dy1 O10 113.5(6)
C48 O11 Dy1 O6 -153.7(6)
C48 O11 Dy1 O9 -78.9(6)
C48 O11 Dy1 O3 -160.0(6)
C48 O11 Dy1 N1 41.5(7)
C48 O11 Dy1 N2 -2.1(6)
P2 O6 Dy1 O10 122.1(4)
P2 O6 Dy1 O11 28.3(8)
P2 O6 Dy1 O9 -49.2(4)
P2 O6 Dy1 O3 34.7(4)
P2 O6 Dy1 N1 -165.3(4)
P2 O6 Dy1 N2 -119.6(4)
P3 O9 Dy1 O10 2.6(8)
P3 O9 Dy1 O11 -130.4(4)
P3 O9 Dy1 O6 33.8(4)
P3 O9 Dy1 O3 -45.0(4)
P3 O9 Dy1 N1 102.7(4)
P3 O9 Dy1 N2 159.2(4)
P1 O3 Dy1 O10 -143.5(4)
P1 O3 Dy1 O11 121.9(4)
P1 O3 Dy1 O6 -56.3(4)
P1 O3 Dy1 O9 24.1(4)
P1 O3 Dy1 N1 -92.7(4)
P1 O3 Dy1 N2 76.8(5)
C35 N1 Dy1 O10 13.6(6)
C49 N1 Dy1 O10 -173.3(4)
C35 N1 Dy1 O11 98.2(6)
C49 N1 Dy1 O11 -88.7(4)
C35 N1 Dy1 O6 -77.5(6)
C49 N1 Dy1 O6 95.6(4)
C35 N1 Dy1 O9 -148.8(6)
C49 N1 Dy1 O9 24.3(4)
C35 N1 Dy1 O3 -40.6(7)
C49 N1 Dy1 O3 132.5(4)
C35 N1 Dy1 N2 145.2(6)
C49 N1 Dy1 N2 -41.7(3)
C42 N2 Dy1 O10 -87.1(5)
C54 N2 Dy1 O10 93.6(3)
C42 N2 Dy1 O11 -0.8(5)
C54 N2 Dy1 O11 180.0(4)
C42 N2 Dy1 O6 170.3(5)
C54 N2 Dy1 O6 -8.9(4)
C42 N2 Dy1 O9 100.3(5)
C54 N2 Dy1 O9 -79.0(3)
C42 N2 Dy1 O3 47.1(6)
C54 N2 Dy1 O3 -132.2(4)
C42 N2 Dy1 N1 -139.4(5)
C54 N2 Dy1 N1 41.4(3)
C74 O22 Dy2 O21 142.8(6)
C74 O22 Dy2 O20 -122.2(6)
C74 O22 Dy2 O14 -81.6(9)
C74 O22 Dy2 O17 -48.7(6)
C74 O22 Dy2 N4 24.7(5)
C74 O22 Dy2 N3 72.9(6)
C67 O21 Dy2 O22 -135.8(6)
C67 O21 Dy2 O20 138.7(6)
C67 O21 Dy2 O14 53.3(6)
C67 O21 Dy2 O17 137.1(8)
C67 O21 Dy2 N4 -62.7(6)
C67 O21 Dy2 N3 -17.9(6)
P6 O20 Dy2 O22 135.4(5)
P6 O20 Dy2 O21 -134.0(5)
P6 O20 Dy2 O14 -36.2(5)
P6 O20 Dy2 O17 45.6(5)
P6 O20 Dy2 N4 77.4(6)
P6 O20 Dy2 N3 -76.1(7)
P4 O14 Dy2 O22 -26.9(10)
P4 O14 Dy2 O21 108.1(4)
P4 O14 Dy2 O20 13.7(4)
P4 O14 Dy2 O17 -60.3(4)
P4 O14 Dy2 N4 -129.4(4)
P4 O14 Dy2 N3 176.6(4)
P5 O17 Dy2 O22 -145.0(4)
P5 O17 Dy2 O21 -57.6(10)
P5 O17 Dy2 O20 -59.3(3)
P5 O17 Dy2 O14 28.0(3)
P5 O17 Dy2 N4 140.6(4)
P5 O17 Dy2 N3 95.2(4)
C68 N4 Dy2 O22 -12.1(5)
C57 N4 Dy2 O22 169.5(4)
C68 N4 Dy2 O21 -95.0(5)
C57 N4 Dy2 O21 86.6(4)
C68 N4 Dy2 O20 49.2(6)
C57 N4 Dy2 O20 -129.1(4)
C68 N4 Dy2 O14 154.9(5)
C57 N4 Dy2 O14 -23.5(4)
C68 N4 Dy2 O17 80.9(5)
C57 N4 Dy2 O17 -97.4(4)
C68 N4 Dy2 N3 -143.7(5)
C57 N4 Dy2 N3 38.0(4)
C61 N3 Dy2 O22 91.6(5)
C58 N3 Dy2 O22 -90.0(4)
C61 N3 Dy2 O21 10.1(5)
C58 N3 Dy2 O21 -171.6(4)
C61 N3 Dy2 O20 -52.7(7)
C58 N3 Dy2 O20 125.7(4)
C61 N3 Dy2 O14 -94.0(5)
C58 N3 Dy2 O14 84.3(4)
C61 N3 Dy2 O17 -164.4(5)
C58 N3 Dy2 O17 13.9(4)
C61 N3 Dy2 N4 145.5(5)
C58 N3 Dy2 N4 -36.2(4)

loop_
_platon_squeeze_void_nr
_platon_squeeze_void_average_x
_platon_squeeze_void_average_y
_platon_squeeze_void_average_z
_platon_squeeze_void_volume
_platon_squeeze_void_count_electrons
_platon_squeeze_void_content
1 0.500 -0.190 0.190 1246 30 ' '
